data_2006918
loop_
_publ_author_name
'Ahrens, Birte'
'Jones, Peter G.'

_publ_section_title
;
 Bis[\m-methylenebis(diphenylphosphine)-<i>P</i>:<i>P</i>']disilver(I)
 Diperchlorate Bis(dichloromethane) Solvate
;
_journal_issue 1
_journal_name_full 'Acta Crystallographica Section C'
_journal_page_first 16
_journal_page_last 18
_journal_paper_doi 10.1107/S0108270197011657
_journal_volume 54
_journal_year 1998
_chemical_formula_iupac '[Ag2 (C25 H22 P2)2] (Cl O4)2 , 2C H2 Cl2'
_chemical_formula_moiety '[Ag2 (C25 H22 P2)2] 2Cl O4 , 2C H2 Cl2'
_chemical_formula_sum 'C52 H48 Ag2 Cl6 O8 P4'
_chemical_formula_weight 1353.22
_chemical_name_systematic
;
 Bis-\m-[methylenebis(diphenylphosphine)]disilver(I) Bisperchlorate
 Bis(dichloromethane) Solvate
;
_space_group_IT_number 14
_symmetry_cell_setting monoclinic
_symmetry_space_group_name_Hall '-P 2yn'
_symmetry_space_group_name_H-M 'P 1 21/n 1'
_audit_creation_method SHELXL
_cell_angle_alpha 90.00
_cell_angle_beta 107.548(10)
_cell_angle_gamma 90.00
_cell_formula_units_Z 2
_cell_length_a 11.6819(14)
_cell_length_b 15.2304(16)
_cell_length_c 16.349(2)
_cell_measurement_reflns_used 63
_cell_measurement_temperature 173(2)
_cell_measurement_theta_max 12.5
_cell_measurement_theta_min 4.5
_cell_volume 2773.5(6)
_computing_cell_refinement XSCANS
_computing_data_collection 'Siemens (Reference?) XSCANS; Fait (1991)?'
_computing_data_reduction XSCANS
_computing_molecular_graphics 'XP (Siemens, 1994b)'
_computing_publication_material SHELXL93
_computing_structure_refinement 'SHELXL93 (Sheldrick, 1993)'
_computing_structure_solution 'SHELXS86 (Sheldrick, 1990)'
_diffrn_ambient_temperature 173(2)
_diffrn_measurement_device 'Siemens P4'
_diffrn_measurement_method \w
_diffrn_radiation_monochromator graphite
_diffrn_radiation_source 'fine-focus sealed tube'
_diffrn_radiation_type MoK\a
_diffrn_radiation_wavelength 0.71073
_diffrn_reflns_av_R_equivalents 0.0286
_diffrn_reflns_av_sigmaI/netI 0.0664
_diffrn_reflns_limit_h_max 13
_diffrn_reflns_limit_h_min -13
_diffrn_reflns_limit_k_max 1
_diffrn_reflns_limit_k_min -18
_diffrn_reflns_limit_l_max 0
_diffrn_reflns_limit_l_min -19
_diffrn_reflns_number 5061
_diffrn_reflns_theta_max 24.99
_diffrn_reflns_theta_min 3.01
_diffrn_standards_decay_% 0
_diffrn_standards_interval_count 247
_diffrn_standards_number 3
_exptl_absorpt_coefficient_mu 1.162
_exptl_absorpt_correction_T_max 0.870
_exptl_absorpt_correction_T_min 0.741
_exptl_absorpt_correction_type 'psi-scans (XEMP; Siemens 1994a)'
_exptl_crystal_colour colourless
_exptl_crystal_density_diffrn 1.620
_exptl_crystal_density_meas ?
_exptl_crystal_description prism
_exptl_crystal_F_000 1360
_exptl_crystal_size_max 0.34
_exptl_crystal_size_mid 0.32
_exptl_crystal_size_min 0.12
_refine_diff_density_max 0.432
_refine_diff_density_min -0.393
_refine_ls_extinction_method none
_refine_ls_goodness_of_fit_all 0.863
_refine_ls_goodness_of_fit_obs 1.003
_refine_ls_hydrogen_treatment constr
_refine_ls_matrix_type full
_refine_ls_number_parameters 325
_refine_ls_number_reflns 4869
_refine_ls_number_restraints 32
_refine_ls_restrained_S_all 0.860
_refine_ls_restrained_S_obs 0.999
_refine_ls_R_factor_all 0.0678
_refine_ls_R_factor_obs .0358
_refine_ls_shift/esd_max -0.001
_refine_ls_shift/esd_mean 0.000
_refine_ls_structure_factor_coef Fsqd
_refine_ls_weighting_details 'w=1/[\s^2^(Fo^2^)+(0.0314P)^2^] where P=(Fo^2^+2Fc^2^)/3'
_refine_ls_weighting_scheme calc
_refine_ls_wR_factor_all 0.0730
_refine_ls_wR_factor_obs .0671
_reflns_number_observed 3161
_reflns_number_total 4869
_reflns_observed_criterion >2sigma(I)
_cod_data_source_file fg1371.cif
_cod_data_source_block nordern
_cod_depositor_comments
;
The following automatic conversions were performed:

'_exptl_crystal_density_meas' value 'not measured' was changed to '?'
- the value is perceived as not measured.

Automatic conversion script
Id: cif_fix_values 3008 2015-01-20 13:52:24Z robertas 

The following automatic conversions were performed:

'_refine_ls_weighting_scheme' value 'calc
w=1/[\s^2^(Fo^2^)+(0.0314P)^2^] where P=(Fo^2^+2Fc^2^)/3' was changed
to 'calc'. New tag '_refine_ls_weighting_details' was created. The
value of the new tag was set to 'w=1/[\s^2^(Fo^2^)+(0.0314P)^2^]
where P=(Fo^2^+2Fc^2^)/3'.

Automatic conversion script
Id: cif_fix_values 3143 2015-03-26 13:38:13Z robertas 
;
_cod_original_sg_symbol_H-M 'P 21/n'
_cod_database_code 2006918

loop_
_symmetry_equiv_pos_as_xyz
'x, y, z'
'-x+1/2, y+1/2, -z+1/2'
'-x, -y, -z'
'x-1/2, -y-1/2, z-1/2'

loop_
_atom_site_aniso_label
_atom_site_aniso_U_11
_atom_site_aniso_U_22
_atom_site_aniso_U_33
_atom_site_aniso_U_12
_atom_site_aniso_U_13
_atom_site_aniso_U_23
Ag .03802(17) .02950(17) .03497(16) .00697(17) .01664(13) .00939(16)
P1 .0333(6) .0273(6) .0314(6) .0036(5) .0147(5) .0048(5)
P2 .0298(6) .0275(6) .0284(6) .0014(5) .0112(5) .0053(5)
C1 .029(2) .028(2) .031(2) .0034(18) .0108(19) .0084(18)
C11 .032(2) .038(3) .039(3) .003(2) .014(2) .012(2)
C12 .048(3) .087(4) .119(5) -.012(3) .046(4) -.042(4)
C13 .045(4) .086(5) .209(9) -.002(3) .065(5) -.045(5)
C14 .032(3) .115(6) .115(6) -.011(4) .015(4) .020(5)
C15 .066(4) .186(8) .064(4) -.063(5) .028(4) -.022(4)
C16 .058(4) .137(6) .064(4) -.035(4) .036(3) -.027(4)
C21 .043(3) .033(2) .039(3) .000(2) .026(2) .003(2)
C22 .056(3) .036(3) .053(3) .006(2) .032(3) .008(2)
C23 .086(4) .029(3) .084(4) .010(3) .053(4) .010(3)
C24 .130(6) .039(3) .070(4) -.016(4) .058(4) -.015(3)
C25 .092(4) .051(3) .047(3) -.017(3) .023(3) -.009(3)
C26 .053(3) .045(3) .039(3) -.002(2) .021(2) .002(2)
C31 .036(2) .025(2) .034(2) -.004(2) .018(2) .001(2)
C32 .042(3) .036(3) .056(3) -.004(2) .016(2) .003(2)
C33 .072(4) .030(3) .082(4) -.002(3) .038(3) .000(3)
C34 .084(4) .041(3) .066(4) -.019(3) .042(3) -.017(3)
C35 .064(3) .055(3) .036(3) -.023(3) .013(2) -.004(2)
C36 .045(3) .040(3) .033(3) -.008(2) .014(2) .003(2)
C41 .028(2) .033(2) .027(2) .0044(18) .0117(19) .0096(18)
C42 .084(4) .095(4) .041(3) -.056(3) .024(3) -.011(3)
C43 .120(6) .154(7) .052(4) -.093(5) .044(4) -.012(4)
C44 .051(3) .107(5) .036(3) -.011(3) .022(3) .010(3)
C45 .074(4) .063(3) .035(3) .001(3) .026(3) -.001(2)
C46 .071(4) .053(3) .045(3) -.012(3) .031(3) -.001(2)
C99 .085(5) .089(5) .072(4) -.021(4) .027(4) -.009(3)
Cl1 .0777(10) .0889(11) .0627(9) -.0049(9) .0166(8) -.0013(8)
Cl2 .1387(16) .1092(14) .0631(10) .0262(12) .0447(11) .0084(10)
Cl0 .0541(8) .0480(7) .0461(7) -.0150(6) .0028(6) .0006(6)
O1 .069(2) .0403(19) .057(2) -.0117(17) -.0122(19) -.0050(17)
O2 .141(4) .085(3) .085(3) -.056(3) -.049(3) .048(3)
O3 .078(3) .128(4) .087(3) -.053(3) -.001(2) .027(3)
O4 .095(4) .204(6) .086(3) .041(4) .003(3) -.076(4)

loop_
_atom_site_label
_atom_site_fract_x
_atom_site_fract_y
_atom_site_fract_z
_atom_site_U_iso_or_equiv
_atom_site_thermal_displace_type
_atom_site_calc_flag
_atom_site_refinement_flags
_atom_site_occupancy
_atom_site_disorder_group
_atom_site_type_symbol
Ag .41326(3) .50488(2) .54946(2) .03292(10) Uani d . 1 . Ag
P1 .68954(10) .37208(7) .53216(7) .0296(3) Uani d . 1 . P
P2 .49057(9) .36754(7) .61627(7) .0280(2) Uani d . 1 . P
C1 .6526(3) .3573(3) .6330(2) .0290(9) Uani d . 1 . C
H1A .6799 .2986 .6570 .035 Uiso calc R 1 . H
H1B .6957 .4019 .6751 .035 Uiso calc R 1 . H
C11 .8515(4) .3870(3) .5642(3) .0358(10) Uani d D 1 . C
C12 .9195(5) .3512(4) .5186(4) .0800(19) Uani d D 1 . C
H12 .8822 .3140 .4715 .096 Uiso calc R 1 . H
C13 1.0401(5) .3671(4) .5384(5) .108(3) Uani d D 1 . C
H13 1.0847 .3425 .5041 .129 Uiso calc R 1 . H
C14 1.0952(5) .4170(5) .6058(4) .089(2) Uani d D 1 . C
H14 1.1796 .4254 .6213 .107 Uiso calc R 1 . H
C15 1.0301(5) .4560(5) .6525(4) .104(3) Uani d D 1 . C
H15 1.0684 .4935 .6991 .125 Uiso calc R 1 . H
C16 .9081(5) .4404(4) .6313(3) .082(2) Uani d D 1 . C
H16 .8629 .4673 .6640 .099 Uiso calc R 1 . H
C21 .6622(4) .2668(3) .4775(3) .0356(11) Uani d D 1 . C
C22 .7246(4) .1916(3) .5139(3) .0448(12) Uani d D 1 . C
H22 .7827 .1940 .5688 .054 Uiso calc R 1 . H
C23 .7011(5) .1130(3) .4691(4) .0600(15) Uani d D 1 . C
H23 .7431 .0613 .4938 .072 Uiso calc R 1 . H
C24 .6187(6) .1090(3) .3901(4) .0734(18) Uani d D 1 . C
H24 .6059 .0551 .3595 .088 Uiso calc R 1 . H
C25 .5540(5) .1814(3) .3540(3) .0628(15) Uani d D 1 . C
H25 .4947 .1776 .2996 .075 Uiso calc R 1 . H
C26 .5763(4) .2609(3) .3983(3) .0442(12) Uani d D 1 . C
H26 .5317 .3116 .3738 .053 Uiso calc R 1 . H
C31 .4243(4) .2705(2) .5563(3) .0299(9) Uani d D 1 . C
C32 .4716(4) .1881(3) .5809(3) .0446(12) Uani d D 1 . C
H32 .5355 .1811 .6326 .053 Uiso calc R 1 . H
C33 .4261(5) .1162(3) .5305(4) .0582(14) Uani d D 1 . C
H33 .4592 .0596 .5471 .070 Uiso calc R 1 . H
C34 .3329(5) .1263(3) .4563(3) .0593(15) Uani d D 1 . C
H34 .3029 .0767 .4212 .071 Uiso calc R 1 . H
C35 .2826(4) .2077(3) .4323(3) .0520(13) Uani d D 1 . C
H35 .2159 .2139 .3822 .062 Uiso calc R 1 . H
C36 .3299(4) .2802(3) .4816(3) .0389(11) Uani d D 1 . C
H36 .2976 .3368 .4643 .047 Uiso calc R 1 . H
C41 .4728(3) .3563(2) .7226(2) .0286(9) Uani d D 1 . C
C42 .3953(5) .2979(4) .7399(3) .0725(18) Uani d D 1 . C
H42 .3528 .2580 .6968 .087 Uiso calc R 1 . H
C43 .3779(6) .2962(4) .8198(3) .105(3) Uani d D 1 . C
H43 .3227 .2555 .8308 .126 Uiso calc R 1 . H
C44 .4381(4) .3515(4) .8822(3) .0630(16) Uani d D 1 . C
H44 .4274 .3485 .9375 .076 Uiso calc R 1 . H
C45 .5137(5) .4112(3) .8658(3) .0552(14) Uani d D 1 . C
H45 .5546 .4516 .9089 .066 Uiso calc R 1 . H
C46 .5315(4) .4132(3) .7859(3) .0531(13) Uani d D 1 . C
H46 .5856 .4549 .7749 .064 Uiso calc R 1 . H
C99 .3987(5) .6397(4) .8067(3) .0813(18) Uani d . 1 . C
H99A .4817 .6171 .8199 .098 Uiso calc R 1 . H
H99B .3997 .7028 .7922 .098 Uiso calc R 1 . H
Cl1 .30542(14) .58264(10) .71737(9) .0775(4) Uani d . 1 . Cl
Cl2 .35070(18) .62855(12) .89587(10) .1005(6) Uani d . 1 . Cl
Cl0 .72453(11) .60711(8) .73986(8) .0521(3) Uani d . 1 . Cl
O1 .6467(3) .5674(2) .6635(2) .0622(10) Uani d . 1 . O
O2 .7745(4) .5436(3) .8017(3) .122(2) Uani d . 1 . O
O3 .8184(4) .6520(3) .7207(3) .1036(16) Uani d . 1 . O
O4 .6581(4) .6706(4) .7690(3) .134(2) Uani d . 1 . O

loop_
_atom_type_symbol
_atom_type_description
_atom_type_scat_dispersion_real
_atom_type_scat_dispersion_imag
_atom_type_scat_source
C C 0.0033 0.0016 'International Tables Vol C Tables 4.2.6.8 and 6.1.1.4'
H H 0.0000 0.0000 'International Tables Vol C Tables 4.2.6.8 and 6.1.1.4'
O O 0.0106 0.0060 'International Tables Vol C Tables 4.2.6.8 and 6.1.1.4'
P P 0.1023 0.0942 'International Tables Vol C Tables 4.2.6.8 and 6.1.1.4'
Cl Cl 0.1484 0.1585 'International Tables Vol C Tables 4.2.6.8 and 6.1.1.4'
Ag Ag -0.8971 1.1015 'International Tables Vol C Tables 4.2.6.8 and 6.1.1.4'

loop_
_geom_angle_atom_site_label_1
_geom_angle_atom_site_label_2
_geom_angle_atom_site_label_3
_geom_angle_site_symmetry_1
_geom_angle_site_symmetry_3
_geom_angle
_geom_angle_publ_flag
P1 Ag P2 3_666 . 170.72(4) y
P1 Ag Ag 3_666 3_666 92.62(3) y
P2 Ag Ag . 3_666 88.81(3) y
P1 Ag O1 3_666 . 108.07(7) y
P2 Ag O1 . . 81.11(7) y
Ag Ag O1 3_666 . 72.95(7) y
C21 P1 C11 . . 105.39(19) y
C21 P1 C1 . . 106.19(18) y
C11 P1 C1 . . 105.20(18) y
C21 P1 Ag . 3_666 115.55(14) y
C11 P1 Ag . 3_666 111.39(13) y
C1 P1 Ag . 3_666 112.34(13) y
C31 P2 C41 . . 106.68(18) y
C31 P2 C1 . . 105.32(19) y
C41 P2 C1 . . 105.03(17) y
C31 P2 Ag . . 114.98(13) y
C41 P2 Ag . . 112.33(13) y
C1 P2 Ag . . 111.75(13) y
P2 C1 P1 . . 111.5(2) y
C12 C11 C16 . . 117.3(5) ?
C12 C11 P1 . . 121.5(4) ?
C16 C11 P1 . . 121.0(4) ?
C11 C12 C13 . . 122.1(5) ?
C14 C13 C12 . . 120.1(6) ?
C13 C14 C15 . . 119.9(6) ?
C14 C15 C16 . . 119.5(6) ?
C11 C16 C15 . . 121.1(5) ?
C26 C21 C22 . . 119.0(4) ?
C26 C21 P1 . . 119.3(3) ?
C22 C21 P1 . . 121.7(3) ?
C23 C22 C21 . . 119.4(5) ?
C24 C23 C22 . . 120.6(5) ?
C23 C24 C25 . . 121.1(5) ?
C24 C25 C26 . . 118.9(5) ?
C21 C26 C25 . . 120.9(4) ?
C32 C31 C36 . . 119.7(4) ?
C32 C31 P2 . . 121.0(3) ?
C36 C31 P2 . . 119.1(3) ?
C33 C32 C31 . . 120.0(4) ?
C34 C33 C32 . . 120.0(5) ?
C33 C34 C35 . . 120.6(5) ?
C34 C35 C36 . . 119.5(5) ?
C35 C36 C31 . . 120.1(4) ?
C42 C41 C46 . . 118.1(4) ?
C42 C41 P2 . . 122.4(3) ?
C46 C41 P2 . . 119.2(3) ?
C41 C42 C43 . . 120.5(5) ?
C44 C43 C42 . . 120.9(5) ?
C43 C44 C45 . . 119.5(5) ?
C44 C45 C46 . . 119.8(5) ?
C41 C46 C45 . . 121.1(4) ?
Cl2 C99 Cl1 . . 112.0(3) ?
O2 Cl0 O3 . . 108.3(3) ?
O2 Cl0 O4 . . 112.6(3) ?
O3 Cl0 O4 . . 106.7(3) ?
O2 Cl0 O1 . . 110.8(2) ?
O3 Cl0 O1 . . 110.0(2) ?
O4 Cl0 O1 . . 108.3(2) ?
Cl0 O1 Ag . . 154.7(2) ?

loop_
_geom_bond_atom_site_label_1
_geom_bond_atom_site_label_2
_geom_bond_site_symmetry_2
_geom_bond_distance
_geom_bond_publ_flag
Ag P1 3_666 2.4017(11) y
Ag P2 . 2.4060(11) y
Ag Ag 3_666 2.9532(7) y
Ag O1 . 2.959(3) y
P1 C21 . 1.816(4) ?
P1 C11 . 1.819(4) ?
P1 C1 . 1.839(4) y
P2 C31 . 1.813(4) ?
P2 C41 . 1.819(4) ?
P2 C1 . 1.835(4) y
C11 C12 . 1.357(6) ?
C11 C16 . 1.365(6) ?
C12 C13 . 1.368(7) ?
C13 C14 . 1.333(7) ?
C14 C15 . 1.365(8) ?
C15 C16 . 1.383(7) ?
C21 C26 . 1.382(5) ?
C21 C22 . 1.391(5) ?
C22 C23 . 1.387(6) ?
C23 C24 . 1.360(7) ?
C24 C25 . 1.366(7) ?
C25 C26 . 1.395(6) ?
C31 C32 . 1.381(5) ?
C31 C36 . 1.384(5) ?
C32 C33 . 1.378(6) ?
C33 C34 . 1.372(6) ?
C34 C35 . 1.377(6) ?
C35 C36 . 1.381(6) ?
C41 C42 . 1.359(5) ?
C41 C46 . 1.366(5) ?
C42 C43 . 1.381(6) ?
C43 C44 . 1.346(6) ?
C44 C45 . 1.350(6) ?
C45 C46 . 1.384(6) ?
C99 Cl2 . 1.721(5) ?
C99 Cl1 . 1.765(5) ?
Cl0 O2 . 1.395(4) ?
Cl0 O3 . 1.405(4) ?
Cl0 O4 . 1.410(4) ?
Cl0 O1 . 1.438(3) ?

loop_
_geom_torsion_atom_site_label_1
_geom_torsion_atom_site_label_2
_geom_torsion_atom_site_label_3
_geom_torsion_atom_site_label_4
_geom_torsion_site_symmetry_1
_geom_torsion_site_symmetry_2
_geom_torsion_site_symmetry_3
_geom_torsion_site_symmetry_4
_geom_torsion
_geom_torsion_publ_flag
P1 Ag P2 C31 3_666 . . . 13.9(3) ?
Ag Ag P2 C31 3_666 . . . -85.14(14) ?
O1 Ag P2 C31 . . . . -158.06(16) ?
P1 Ag P2 C41 3_666 . . . -108.4(3) ?
Ag Ag P2 C41 3_666 . . . 152.60(14) ?
O1 Ag P2 C41 . . . . 79.67(16) ?
P1 Ag P2 C1 3_666 . . . 133.9(3) ?
Ag Ag P2 C1 3_666 . . . 34.85(14) ?
O1 Ag P2 C1 . . . . -38.08(15) ?
C31 P2 C1 P1 . . . . 70.2(2) ?
C41 P2 C1 P1 . . . . -177.4(2) ?
Ag P2 C1 P1 . . . . -55.3(2) ?
C21 P1 C1 P2 . . . . -82.2(2) ?
C11 P1 C1 P2 . . . . 166.3(2) ?
Ag P1 C1 P2 3_666 . . . 45.0(2) ?
C21 P1 C11 C12 . . . . 29.1(4) ?
C1 P1 C11 C12 . . . . 141.1(4) ?
Ag P1 C11 C12 3_666 . . . -96.9(4) ?
C21 P1 C11 C16 . . . . -156.0(4) ?
C1 P1 C11 C16 . . . . -44.0(4) ?
Ag P1 C11 C16 3_666 . . . 78.0(4) ?
C16 C11 C12 C13 . . . . 0.2(8) ?
P1 C11 C12 C13 . . . . 175.3(5) ?
C11 C12 C13 C14 . . . . 2.0(10) ?
C12 C13 C14 C15 . . . . -3.4(11) ?
C13 C14 C15 C16 . . . . 2.6(11) ?
C12 C11 C16 C15 . . . . -1.0(9) ?
P1 C11 C16 C15 . . . . -176.1(5) ?
C14 C15 C16 C11 . . . . -0.4(10) ?
C11 P1 C21 C26 . . . . -130.6(3) ?
C1 P1 C21 C26 . . . . 118.1(3) ?
Ag P1 C21 C26 3_666 . . . -7.2(4) ?
C11 P1 C21 C22 . . . . 50.3(4) ?
C1 P1 C21 C22 . . . . -61.0(4) ?
Ag P1 C21 C22 3_666 . . . 173.7(3) ?
C26 C21 C22 C23 . . . . 1.5(6) ?
P1 C21 C22 C23 . . . . -179.4(3) ?
C21 C22 C23 C24 . . . . 0.4(7) ?
C22 C23 C24 C25 . . . . -2.2(8) ?
C23 C24 C25 C26 . . . . 2.0(8) ?
C22 C21 C26 C25 . . . . -1.7(6) ?
P1 C21 C26 C25 . . . . 179.2(3) ?
C24 C25 C26 C21 . . . . 0.0(7) ?
C41 P2 C31 C32 . . . . -63.9(4) ?
C1 P2 C31 C32 . . . . 47.3(4) ?
Ag P2 C31 C32 . . . . 170.8(3) ?
C41 P2 C31 C36 . . . . 120.3(3) ?
C1 P2 C31 C36 . . . . -128.4(3) ?
Ag P2 C31 C36 . . . . -4.9(4) ?
C36 C31 C32 C33 . . . . 1.0(6) ?
P2 C31 C32 C33 . . . . -174.7(3) ?
C31 C32 C33 C34 . . . . -0.7(7) ?
C32 C33 C34 C35 . . . . -1.2(7) ?
C33 C34 C35 C36 . . . . 2.8(7) ?
C34 C35 C36 C31 . . . . -2.4(7) ?
C32 C31 C36 C35 . . . . 0.5(6) ?
P2 C31 C36 C35 . . . . 176.3(3) ?
C31 P2 C41 C42 . . . . -16.0(4) ?
C1 P2 C41 C42 . . . . -127.5(4) ?
Ag P2 C41 C42 . . . . 110.8(4) ?
C31 P2 C41 C46 . . . . 169.6(3) ?
C1 P2 C41 C46 . . . . 58.1(4) ?
Ag P2 C41 C46 . . . . -63.6(4) ?
C46 C41 C42 C43 . . . . -0.6(8) ?
P2 C41 C42 C43 . . . . -175.0(5) ?
C41 C42 C43 C44 . . . . -0.8(9) ?
C42 C43 C44 C45 . . . . 2.1(10) ?
C43 C44 C45 C46 . . . . -2.0(9) ?
C42 C41 C46 C45 . . . . 0.6(7) ?
P2 C41 C46 C45 . . . . 175.2(4) ?
C44 C45 C46 C41 . . . . 0.7(8) ?
O2 Cl0 O1 Ag . . . . 92.4(5) ?
O3 Cl0 O1 Ag . . . . -147.8(4) ?
O4 Cl0 O1 Ag . . . . -31.5(5) ?
P1 Ag O1 Cl0 3_666 . . . 83.5(4) ?
P2 Ag O1 Cl0 . . . . -97.9(4) ?
Ag Ag O1 Cl0 3_666 . . . 170.6(5) ?
C1 P2 P1 C1 . . 3_666 3_666 51.7(2) y
Ag P2 P1 Ag . . . 3_666 -8.92(4) y
P1 Ag Ag P2 . 3_666 . . -9.17(4) ?
